data_2103722
loop_
_publ_author_name
'Atencio, Reinaldo'
'Visbal, Gonzalo'
'Pekerar, Sara'
'Papale, Jham'
'Urbina, Julio A.'

_publ_section_title
;
 Studies of molecular structure parameters of
 20-piperidin-2-yl-5\a-pregnan-3\b,20-diol and its <i>N</i>-methyl
 derivative: two inhibitors of \D^24(25)^ sterol methyl transferase and
 \D^24(24')^ sterol methyl reductase of <i>Trypanosoma cruzi</i>
;
_journal_issue 5
_journal_name_full 'Acta Crystallographica Section B'
_journal_page_first 714
_journal_page_last 721
_journal_paper_doi 10.1107/S0108768101013234
_journal_volume 57
_journal_year 2001
_chemical_formula_moiety 'C26 H45 N O2,C2 H3 N'
_chemical_formula_sum 'C28 H48 N2 O2'
_chemical_formula_weight 444.68
_chemical_name_systematic
;
 ?
;
_space_group_IT_number 19
_symmetry_cell_setting orthorhombic
_symmetry_space_group_name_Hall 'P 2ac 2ab'
_symmetry_space_group_name_H-M 'P 21 21 21'
_audit_creation_method SHELXL
_cell_angle_alpha 90.00
_cell_angle_beta 90.00
_cell_angle_gamma 90.00
_cell_formula_units_Z 4
_cell_length_a 13.384(2)
_cell_length_b 17.452(3)
_cell_length_c 11.596(3)
_cell_measurement_reflns_used 21
_cell_measurement_temperature 293(2)
_cell_measurement_theta_max 20
_cell_measurement_theta_min 17
_cell_volume 2708.6(9)
_computing_cell_refinement
;
MSC/AFC, Diffractometer Control Software (Molecular
Structure Corporation, 1992)
;
_computing_data_collection
;
MSC/AFC, Diffractometer Control Software (Molecular
Structure Corporation, 1992)
;
_computing_data_reduction
;
TEXSAN, (Molecular Structure Corporation, 1992)
;
_computing_molecular_graphics 'SHELXTL (Siemens, 1994)'
_computing_publication_material 'SHELXL-93 (Sheldrick, 1993)'
_computing_structure_refinement 'SHELXL-93 (Sheldrick, 1993)'
_computing_structure_solution 'SIR92 (Altomare et al. 1994)'
_diffrn_ambient_temperature 293(2)
_diffrn_measurement_device 'Rigaku AFC-7S'
_diffrn_measurement_method \w-2\q
_diffrn_radiation_monochromator graphite
_diffrn_radiation_source 'normal focus sealed tube'
_diffrn_radiation_type MoK\a
_diffrn_radiation_wavelength .71069
_diffrn_reflns_av_R_equivalents .0000
_diffrn_reflns_av_sigmaI/netI .0390
_diffrn_reflns_limit_h_max 15
_diffrn_reflns_limit_h_min 0
_diffrn_reflns_limit_k_max 20
_diffrn_reflns_limit_k_min 0
_diffrn_reflns_limit_l_max 13
_diffrn_reflns_limit_l_min 0
_diffrn_reflns_number 2689
_diffrn_reflns_theta_max 25.00
_diffrn_reflns_theta_min 2.11
_diffrn_standards_decay_% 4
_diffrn_standards_interval_count 150
_diffrn_standards_number 3
_exptl_absorpt_coefficient_mu .067
_exptl_absorpt_correction_T_max .971
_exptl_absorpt_correction_T_min .943
_exptl_absorpt_correction_type psi-scan
_exptl_absorpt_process_details
;
(North, Phillips & Mathews, 1968)'
;
_exptl_crystal_colour colorless
_exptl_crystal_density_diffrn 1.091
_exptl_crystal_description 'irregular block'
_exptl_crystal_F_000 984
_exptl_crystal_size_max .75
_exptl_crystal_size_mid .60
_exptl_crystal_size_min .55
_refine_diff_density_max .350
_refine_diff_density_min -.183
_refine_ls_abs_structure_details 'Flack H D (1983), Acta Cryst. A39, 876-881'
_refine_ls_abs_structure_Flack -4(3)
_refine_ls_extinction_method none
_refine_ls_goodness_of_fit_all .959
_refine_ls_goodness_of_fit_ref 1.003
_refine_ls_hydrogen_treatment 'see text'
_refine_ls_matrix_type full
_refine_ls_number_parameters 290
_refine_ls_number_reflns 2468
_refine_ls_number_restraints 0
_refine_ls_restrained_S_all 1.068
_refine_ls_restrained_S_obs 1.003
_refine_ls_R_factor_all .1029
_refine_ls_R_factor_gt .0549
_refine_ls_shift/esd_mean .003
_refine_ls_shift/su_max .025
_refine_ls_structure_factor_coef Fsqd
_refine_ls_weighting_details
;
w=1/[\s^2^(Fo^2^)+(0.1144P)^2^+0.0000P] P=(Fo^2^+2Fc^2^)/3
;
_refine_ls_weighting_scheme calc
_refine_ls_wR_factor_all .1831
_refine_ls_wR_factor_ref .1408
_reflns_number_gt 1881
_reflns_number_total 2689
_reflns_threshold_expression >2sigma(I)
_cod_data_source_file an0583.cif
_cod_data_source_block 1
_cod_original_cell_volume 2708.4(10)
_cod_original_sg_symbol_H-M 'P21 21 21'
_cod_database_code 2103722

loop_
_symmetry_equiv_pos_as_xyz
'x, y, z'
'-x+1/2, -y, z+1/2'
'x+1/2, -y+1/2, -z'
'-x, y+1/2, -z+1/2'

loop_
_atom_site_aniso_label
_atom_site_aniso_U_11
_atom_site_aniso_U_22
_atom_site_aniso_U_33
_atom_site_aniso_U_12
_atom_site_aniso_U_13
_atom_site_aniso_U_23
O1 .044(2) .073(2) .061(2) .0032(15) -.0048(14) .010(2)
O2 .053(2) .062(2) .049(2) .0080(15) -.0137(14) -.0088(15)
N1 .050(2) .049(2) .052(2) -.002(2) .008(2) .003(2)
N2 .142(6) .135(5) .104(4) .022(5) -.028(5) -.012(4)
C1 .050(2) .048(2) .050(2) .000(2) .003(2) -.006(2)
C2 .048(3) .057(3) .058(3) -.004(2) .006(2) -.008(2)
C3 .050(2) .062(3) .054(3) .003(2) .002(2) .014(2)
C4 .048(2) .051(2) .059(3) .011(2) .014(2) .010(2)
C5 .050(2) .043(2) .051(2) .004(2) .009(2) .004(2)
C6 .059(3) .043(2) .079(3) .002(2) .023(3) -.009(2)
C7 .067(3) .036(2) .076(3) .000(2) .019(3) -.013(2)
C8 .055(2) .038(2) .040(2) -.001(2) .011(2) -.004(2)
C9 .049(2) .036(2) .037(2) .004(2) .003(2) .003(2)
C10 .048(2) .038(2) .038(2) .003(2) .007(2) .002(2)
C11 .052(2) .033(2) .056(3) -.002(2) .007(2) -.005(2)
C12 .046(2) .036(2) .054(2) .002(2) .006(2) -.008(2)
C13 .047(2) .037(2) .034(2) .006(2) .002(2) .001(2)
C14 .050(2) .033(2) .039(2) -.001(2) .007(2) -.001(2)
C15 .063(3) .042(2) .059(3) -.001(2) .006(2) -.013(2)
C16 .050(2) .044(2) .065(3) -.004(2) .001(2) -.015(2)
C17 .045(2) .035(2) .038(2) -.002(2) -.003(2) -.003(2)
C18 .062(3) .062(3) .047(2) .004(2) -.004(2) .013(2)
C19 .055(2) .053(2) .051(2) .000(2) .005(2) .008(2)
C20 .038(2) .044(2) .046(2) .003(2) -.004(2) -.007(2)
C21 .047(2) .043(2) .052(2) .006(2) -.005(2) -.002(2)
C22 .046(2) .044(2) .052(2) .000(2) .003(2) -.011(2)
C23 .044(2) .073(3) .069(3) -.001(2) .007(2) -.010(3)
C24 .056(3) .069(3) .091(4) -.016(3) .021(3) -.009(3)
C25 .089(4) .055(3) .071(3) -.020(3) .029(3) -.005(3)
C26 .091(4) .047(2) .061(3) -.009(3) .012(3) .002(2)
C27 .106(5) .081(4) .067(4) .019(4) .007(4) .008(3)
C28 .209(10) .090(5) .144(7) -.003(6) .065(7) .022(5)

loop_
_atom_site_label
_atom_site_fract_x
_atom_site_fract_y
_atom_site_fract_z
_atom_site_U_iso_or_equiv
_atom_site_thermal_displace_type
_atom_site_calc_flag
_atom_site_refinement_flags
_atom_site_occupancy
_atom_site_type_symbol
O1 .1475(2) .0600(2) -.4845(3) .0590(8) Uani d . 1 O
H1O .1398(2) .0881(2) -.5609(3) .068(2) Uiso d R 1 H
O2 -.7357(2) -.0792(2) -.4732(2) .0547(8) Uani d . 1 O
H2O -.7786(2) -.0333(2) -.4765(2) .068(2) Uiso d R 1 H
N1 -.6684(3) -.1572(2) -.1848(3) .0504(9) Uani d . 1 N
H1N -.6007(3) -.1645(2) -.2021(3) .068(2) Uiso d R 1 H
N2 -.4487(6) -.2587(4) -.2113(6) .127(2) Uani d . 1 N
C1 -.1291(3) .0774(3) -.4100(4) .0496(10) Uani d . 1 C
H1A -.1717(3) .1220(3) -.4015(4) .068(2) Uiso d R 1 H
H1B -.1286(3) .0505(3) -.3368(4) .068(2) Uiso d R 1 H
C2 -.0221(3) .1043(3) -.4373(4) .0546(11) Uani d . 1 C
H2A -.0230(3) .1366(3) -.5054(4) .068(2) Uiso d R 1 H
H2B .0029(3) .1347(3) -.3734(4) .068(2) Uiso d R 1 H
C3 .0469(3) .0368(3) -.4576(4) .0553(11) Uani d . 1 C
H3 .0504(3) .0085(3) -.3857(4) .068(2) Uiso d R 1 H
C4 .0048(3) -.0172(2) -.5465(4) .0527(11) Uani d . 1 C
H4A .0480(3) -.0616(2) -.5524(4) .068(2) Uiso d R 1 H
H4B .0043(3) .0082(2) -.6209(4) .068(2) Uiso d R 1 H
C5 -.1007(3) -.0436(2) -.5180(4) .0479(10) Uani d . 1 C
H5 -.0965(3) -.0688(2) -.4436(4) .068(2) Uiso d R 1 H
C6 -.1392(3) -.1031(2) -.6018(5) .0602(13) Uani d . 1 C
H6A -.0908(3) -.1442(2) -.6088(5) .068(2) Uiso d R 1 H
H6B -.1480(3) -.0801(2) -.6773(5) .068(2) Uiso d R 1 H
C7 -.2383(3) -.1355(2) -.5591(4) .0598(12) Uani d . 1 C
H7A -.2638(3) -.1709(2) -.6164(4) .068(2) Uiso d R 1 H
H7B -.2274(3) -.1639(2) -.4883(4) .068(2) Uiso d R 1 H
C8 -.3166(3) -.0735(2) -.5382(3) .0444(10) Uani d . 1 C
H8 -.3361(3) -.0523(2) -.6121(3) .068(2) Uiso d R 1 H
C9 -.2754(3) -.0080(2) -.4623(3) .0404(9) Uani d . 1 C
H9 -.2631(3) -.0305(2) -.3871(3) .068(2) Uiso d R 1 H
C10 -.1744(3) .0246(2) -.5022(3) .0413(9) Uani d . 1 C
C11 -.3575(3) .0517(2) -.4435(4) .0469(10) Uani d . 1 C
H11A -.3735(3) .0755(2) -.5168(4) .068(2) Uiso d R 1 H
H11B -.3321(3) .0913(2) -.3926(4) .068(2) Uiso d R 1 H
C12 -.4533(3) .0187(2) -.3918(4) .0452(10) Uani d . 1 C
H12A -.4395(3) .0010(2) -.3141(4) .068(2) Uiso d R 1 H
H12B -.5033(3) .0588(2) -.3869(4) .068(2) Uiso d R 1 H
C13 -.4958(3) -.0484(2) -.4622(3) .0392(9) Uani d . 1 C
C14 -.4093(3) -.1057(2) -.4802(3) .0411(9) Uani d . 1 C
H14 -.3884(3) -.1204(2) -.4032(3) .068(2) Uiso d R 1 H
C15 -.4610(3) -.1766(2) -.5301(4) .0546(11) Uani d . 1 C
H15A -.4226(3) -.2227(2) -.5153(4) .068(2) Uiso d R 1 H
H15B -.4710(3) -.1713(2) -.6125(4) .068(2) Uiso d R 1 H
C16 -.5619(3) -.1786(2) -.4660(4) .0527(11) Uani d . 1 C
H16A -.5643(3) -.2221(2) -.4139(4) .068(2) Uiso d R 1 H
H16B -.6167(3) -.1827(2) -.5203(4) .068(2) Uiso d R 1 H
C17 -.5690(3) -.1025(2) -.3977(3) .0393(9) Uani d . 1 C
H17 -.5372(3) -.1130(2) -.3242(3) .068(2) Uiso d R 1 H
C18 -.5394(4) -.0190(3) -.5754(4) .0570(12) Uani d . 1 C
H18A -.5656(4) -.0618(3) -.6193(4) .068(2) Uiso d R 1 H
H18B -.4875(4) .0064(3) -.6195(4) .068(2) Uiso d R 1 H
H18C -.5928(4) .0171(3) -.5595(4) .068(2) Uiso d R 1 H
C19 -.1878(3) .0704(2) -.6148(4) .0527(11) Uani d . 1 C
H19A -.1237(3) .0906(2) -.6392(4) .068(2) Uiso d R 1 H
H19B -.2339(3) .1124(2) -.6015(4) .068(2) Uiso d R 1 H
H19C -.2143(3) .0371(2) -.6745(4) .068(2) Uiso d R 1 H
C20 -.6774(3) -.0803(2) -.3680(3) .0423(9) Uani d . 1 C
C21 -.6838(3) -.0023(2) -.3088(4) .0474(10) Uani d . 1 C
H21A -.7531(3) .0093(2) -.2915(4) .068(2) Uiso d R 1 H
H21B -.6569(3) .0368(2) -.3596(4) .068(2) Uiso d R 1 H
H21C -.6455(3) -.0034(2) -.2378(4) .068(2) Uiso d R 1 H
C22 -.7247(3) -.1440(2) -.2918(4) .0476(10) Uani d . 1 C
H22 -.7230(3) -.1911(2) -.3361(4) .068(2) Uiso d R 1 H
C23 -.8346(3) -.1280(3) -.2627(4) .0616(13) Uani d . 1 C
H23A -.8729(3) -.1236(3) -.3334(4) .068(2) Uiso d R 1 H
H23B -.8389(3) -.0794(3) -.2223(4) .068(2) Uiso d R 1 H
C24 -.8802(4) -.1911(3) -.1865(5) .0716(15) Uani d . 1 C
H24A -.9467(4) -.1760(3) -.1623(5) .068(2) Uiso d R 1 H
H24B -.8856(4) -.2382(3) -.2304(5) .068(2) Uiso d R 1 H
C25 -.8152(4) -.2038(3) -.0807(5) .0718(15) Uani d . 1 C
H25A -.8160(4) -.1584(3) -.0324(5) .068(2) Uiso d R 1 H
H25B -.8417(4) -.2462(3) -.0360(5) .068(2) Uiso d R 1 H
C26 -.7076(4) -.2214(3) -.1162(4) .0662(13) Uani d . 1 C
H26A -.6667(4) -.2293(3) -.0482(4) .068(2) Uiso d R 1 H
H26B -.7062(4) -.2680(3) -.1617(4) .068(2) Uiso d R 1 H
C27 -.3754(6) -.2792(4) -.2413(6) .085(2) Uani d . 1 C
C28 -.2775(7) -.3019(4) -.2731(8) .147(4) Uani d . 1 C
H28A -.2797(7) -.3297(4) -.3455(8) .068(2) Uiso d R 1 H
H28B -.2508(7) -.3348(4) -.2132(8) .068(2) Uiso d R 1 H
H28C -.2350(7) -.2572(4) -.2816(8) .068(2) Uiso d R 1 H

loop_
_atom_type_symbol
_atom_type_description
_atom_type_scat_dispersion_real
_atom_type_scat_dispersion_imag
_atom_type_scat_source
C C .0033 .0016 'International Tables Vol C Tables 4.2.6.8 and 6.1.1.4'
H H .0000 .0000 'International Tables Vol C Tables 4.2.6.8 and 6.1.1.4'
N N .0061 .0033 'International Tables Vol C Tables 4.2.6.8 and 6.1.1.4'
O O .0106 .0060 'International Tables Vol C Tables 4.2.6.8 and 6.1.1.4'

loop_
_geom_angle_atom_site_label_1
_geom_angle_atom_site_label_2
_geom_angle_atom_site_label_3
_geom_angle
C22 N1 C26 113.1(4)
C2 C1 C10 114.0(4)
C3 C2 C1 111.2(4)
O1 C3 C4 112.2(4)
O1 C3 C2 112.6(4)
C4 C3 C2 111.4(4)
C3 C4 C5 112.9(4)
C6 C5 C4 112.7(3)
C6 C5 C10 112.6(3)
C4 C5 C10 112.4(3)
C5 C6 C7 110.0(4)
C8 C7 C6 112.7(3)
C7 C8 C14 111.7(3)
C7 C8 C9 111.8(3)
C14 C8 C9 108.2(3)
C11 C9 C8 109.2(3)
C11 C9 C10 115.0(3)
C8 C9 C10 114.5(3)
C9 C10 C1 111.0(3)
C9 C10 C19 110.1(3)
C1 C10 C19 108.9(3)
C9 C10 C5 108.1(3)
C1 C10 C5 106.9(3)
C19 C10 C5 111.7(3)
C9 C11 C12 113.7(3)
C11 C12 C13 112.9(3)
C18 C13 C12 110.0(3)
C18 C13 C14 112.9(3)
C12 C13 C14 106.8(3)
C18 C13 C17 112.2(3)
C12 C13 C17 116.1(3)
C14 C13 C17 98.3(3)
C8 C14 C15 120.0(3)
C8 C14 C13 115.7(3)
C15 C14 C13 103.6(3)
C14 C15 C16 103.4(3)
C15 C16 C17 106.3(3)
C20 C17 C16 112.9(3)
C20 C17 C13 123.3(3)
C16 C17 C13 103.6(3)
O2 C20 C21 109.7(3)
O2 C20 C17 108.8(3)
C21 C20 C17 112.2(3)
O2 C20 C22 105.6(3)
C21 C20 C22 111.0(3)
C17 C20 C22 109.3(3)
N1 C22 C23 109.5(4)
N1 C22 C20 112.5(3)
C23 C22 C20 112.7(4)
C22 C23 C24 112.2(4)
C25 C24 C23 110.0(4)
C26 C25 C24 110.5(4)
N1 C26 C25 109.3(4)
N2 C27 C28 175.4(9)

loop_
_geom_bond_atom_site_label_1
_geom_bond_atom_site_label_2
_geom_bond_distance
O1 C3 1.439(5)
O2 C20 1.448(5)
N1 C22 1.470(6)
N1 C26 1.471(5)
N2 C27 1.101(9)
C1 C2 1.540(6)
C1 C10 1.536(6)
C2 C3 1.516(6)
C3 C4 1.506(6)
C4 C5 1.522(6)
C5 C6 1.512(6)
C5 C10 1.556(5)
C6 C7 1.524(6)
C7 C8 1.525(6)
C8 C14 1.519(5)
C8 C9 1.545(5)
C9 C11 1.529(5)
C9 C10 1.538(6)
C10 C19 1.542(5)
C11 C12 1.528(5)
C12 C13 1.537(5)
C13 C18 1.526(5)
C13 C14 1.543(5)
C13 C17 1.554(5)
C14 C15 1.531(5)
C15 C16 1.541(6)
C16 C17 1.548(5)
C17 C20 1.541(5)
C20 C21 1.526(5)
C20 C22 1.554(6)
C22 C23 1.534(6)
C23 C24 1.538(7)
C24 C25 1.520(7)
C25 C26 1.529(7)
C27 C28 1.418(11)

loop_
_cod_related_entry_id
_cod_related_entry_database
_cod_related_entry_code
1 ChemSpider 21188422
